data_1565469
loop_
_publ_author_name
'Hou, Yin-Ling'
'Han, Xue'
'Hu, Xin-Yan'
'Shen, Jie-Xuan'
'Wang, Jie'
'Shi, Ying'
'Ji, Jia'
'Hua, Yu-Peng'
'Wang, Wen-Min'

_publ_section_title
;
 Two LnIII4 (LnIII&#x00A0;=&#x00A0;Gd and Dy) clusters constructed by
 8-hydroxyquinoline schiff base and \b-diketonate coligand: Magnetic
 refrigeration property and single-molecule magnet behavior
;
_journal_name_full 'Inorganica Chimica Acta'
_journal_page_first 119290
_journal_paper_doi 10.1016/j.ica.2019.119290
_journal_volume 502
_journal_year 2020
_chemical_formula_moiety 'C164 H120 Dy4 N12 O16, 2(C2 H3 N)'
_chemical_formula_sum 'C168 H126 Dy4 N14 O16'
_chemical_formula_weight 3246.82
_space_group_crystal_system monoclinic
_space_group_IT_number 14
_space_group_name_Hall '-P 2ybc'
_space_group_name_H-M_alt 'P 1 21/c 1'
_atom_sites_solution_hydrogens mixed
_atom_sites_solution_primary iterative
_cell_angle_alpha 90
_cell_angle_beta 100.2563(12)
_cell_angle_gamma 90
_cell_formula_units_Z 2
_cell_length_a 14.4736(5)
_cell_length_b 19.6747(7)
_cell_length_c 24.6633(8)
_cell_measurement_reflns_used 9841
_cell_measurement_temperature 150(2)
_cell_measurement_theta_max 26.24
_cell_measurement_theta_min 2.25
_cell_volume 6911.0(4)
_computing_cell_refinement 'SAINT v8.37A (Bruker, 2015)'
_computing_data_reduction 'SAINT v8.37A (Bruker, 2015)'
_computing_molecular_graphics 'Olex2 (Dolomanov et al., 2009)'
_computing_publication_material 'Olex2 (Dolomanov et al., 2009)'
_computing_structure_refinement 'XL (Sheldrick, 2008)'
_computing_structure_solution
;
Superflip (Palatinus & Chapuis, 2007;Palatinus & van der Lee, 2008;
Palatinus et al., 2012)
;
_diffrn_ambient_temperature 150.0
_diffrn_measured_fraction_theta_full 0.999
_diffrn_measured_fraction_theta_max 0.998
_diffrn_measurement_device_type 'Bruker APEX-II CCD'
_diffrn_measurement_method '\f and \w scans'
_diffrn_radiation_type MoK\a
_diffrn_radiation_wavelength 0.71073
_diffrn_reflns_av_R_equivalents 0.0660
_diffrn_reflns_av_unetI/netI 0.0365
_diffrn_reflns_Laue_measured_fraction_full 0.999
_diffrn_reflns_Laue_measured_fraction_max 0.998
_diffrn_reflns_limit_h_max 18
_diffrn_reflns_limit_h_min -18
_diffrn_reflns_limit_k_max 24
_diffrn_reflns_limit_k_min -24
_diffrn_reflns_limit_l_max 26
_diffrn_reflns_limit_l_min -30
_diffrn_reflns_number 101908
_diffrn_reflns_point_group_measured_fraction_full 0.999
_diffrn_reflns_point_group_measured_fraction_max 0.998
_diffrn_reflns_theta_full 25.242
_diffrn_reflns_theta_max 26.410
_diffrn_reflns_theta_min 2.234
_diffrn_standards_number 0
_exptl_absorpt_coefficient_mu 2.211
_exptl_absorpt_correction_T_max 0.7454
_exptl_absorpt_correction_T_min 0.6462
_exptl_absorpt_correction_type multi-scan
_exptl_absorpt_process_details
;
SADABS-2016/2 (Bruker,2016/2) was used for absorption correction.
wR2(int) was 0.0849 before and 0.0582 after correction.
The Ratio of minimum to maximum transmission is 0.8669.
The \l/2 correction factor is Not present.
;
_exptl_crystal_colour colorless
_exptl_crystal_density_diffrn 1.560
_exptl_crystal_description block
_exptl_crystal_F_000 3248
_exptl_crystal_size_max 0.32
_exptl_crystal_size_mid 0.26
_exptl_crystal_size_min 0.15
_refine_diff_density_max 3.932
_refine_diff_density_min -2.054
_refine_diff_density_rms 0.156
_refine_ls_extinction_coef .
_refine_ls_extinction_method none
_refine_ls_goodness_of_fit_ref 1.076
_refine_ls_hydrogen_treatment mixed
_refine_ls_matrix_type full
_refine_ls_number_parameters 919
_refine_ls_number_reflns 14173
_refine_ls_number_restraints 40
_refine_ls_restrained_S_all 1.085
_refine_ls_R_factor_all 0.0929
_refine_ls_R_factor_gt 0.0599
_refine_ls_shift/su_max 0.001
_refine_ls_shift/su_mean 0.000
_refine_ls_structure_factor_coef Fsqd
_refine_ls_weighting_details 'w=1/[\s^2^(Fo^2^)+(0.0930P)^2^+37.3910P] where P=(Fo^2^+2Fc^2^)/3'
_refine_ls_weighting_scheme calc
_refine_ls_wR_factor_gt 0.1529
_refine_ls_wR_factor_ref 0.1834
_reflns_Friedel_coverage 0.000
_reflns_Friedel_fraction_full .
_reflns_Friedel_fraction_max .
_reflns_number_gt 10185
_reflns_number_total 14173
_reflns_threshold_expression 'I > 2\s(I)'
_cod_data_source_file ICA-2020-502-119290.cif
_cod_data_source_block 2
_cod_database_code 1565469
_shelx_space_group_comment
;
The symmetry employed for this shelxl refinement is uniquely defined
by the following loop, which should always be used as a source of
symmetry information in preference to the above space-group names.
They are only intended as comments.
;
_shelx_estimated_absorpt_t_max 0.733
_shelx_estimated_absorpt_t_min 0.538
_olex2_refinement_description
;
1. Fixed Uiso
 At 1.2 times of:
  All C(H) groups
 At 1.5 times of:
  All C(H,H,H) groups
2. Restrained distances
 H53-H38
 2.2 with sigma of 0.02
 H63-H39
 2.2 with sigma of 0.02
 H1-H15
 2.2 with sigma of 0.02
 O9-H9
 0.82 with sigma of 0.02
3. Uiso/Uaniso restraints and constraints
Uanis(C73) \\sim Ueq, Uanis(C27) \\sim Ueq, Uanis(C28) \\sim Ueq, Uanis(C78)
\\sim Ueq: with sigma of 0.01 and sigma for terminal atoms of 0.02
Uanis(N3) \\sim Ueq: with sigma of 0.01 and sigma for terminal atoms of 0.02
Uanis(O3) \\sim Ueq: with sigma of 0.01 and sigma for terminal atoms of 0.02
4.a Aromatic/amide H refined with riding coordinates:
 C66(H66), C56(H56), C62(H62), C72(H72), C18(H18), C12(H12), C71(H71),
 C13(H13), C17(H17), C70(H70), C65(H65), C61(H61), C23(H23), C10(H10), C1(H1),
 C15(H15), C4(H4), C55(H55), C22(H22), C28(H28), C52(H52), C14(H14), C60(H60),
 C11(H11), C25(H25), C24(H24), C39(H39), C63(H63), C2(H2), C75(H75), C53(H53),
 C49(H49), C80(H80), C50(H50), C38(H38), C26(H26), C37(H37), C36(H36), C34(H34),
  C51(H51), C35(H35), C42(H42), C48(H48), C3(H3), C40(H40), C27(H27), C41(H41)
4.b Idealised Me refined as rotating group:
 C73(H73A,H73B,H73C), C77(H77A,H77B,H77C), C82(H82A,H82B,H82C), C78(H78A,H78B,
 H78C), C83(H83A,H83B,H83C)
;

loop_
_space_group_symop_operation_xyz
'x, y, z'
'-x, y+1/2, -z+1/2'
'-x, -y, -z'
'x, -y-1/2, z-1/2'

loop_
_atom_site_label
_atom_site_type_symbol
_atom_site_fract_x
_atom_site_fract_y
_atom_site_fract_z
_atom_site_U_iso_or_equiv
_atom_site_adp_type
_atom_site_occupancy
_atom_site_site_symmetry_order
_atom_site_calc_flag
_atom_site_refinement_flags_posn
_atom_site_refinement_flags_adp
_atom_site_refinement_flags_occupancy
_atom_site_disorder_assembly
_atom_site_disorder_group
Dy1 Dy 0.50837(3) 0.41742(2) 0.45809(2) 0.03679(12) Uani 1 1 d . . . . .
Dy5 Dy 0.56101(3) 0.59741(2) 0.41042(2) 0.03949(12) Uani 1 1 d . . . . .
O4 O 0.4981(4) 0.3362(3) 0.3902(2) 0.0490(14) Uani 1 1 d . . . . .
O9 O 0.4183(4) 0.4779(2) 0.5151(2) 0.0366(11) Uani 1 1 d D . . . .
O1 O 0.5747(4) 0.6628(2) 0.4927(2) 0.0447(13) Uani 1 1 d . . . . .
O6 O 0.6149(5) 0.5902(3) 0.3280(2) 0.0562(16) Uani 1 1 d . . . . .
O5 O 0.6587(4) 0.3998(3) 0.4391(3) 0.0516(14) Uani 1 1 d . . . . .
O7 O 0.7242(4) 0.5850(3) 0.4342(3) 0.0575(16) Uani 1 1 d . . . . .
N6 N 0.4202(4) 0.6355(3) 0.3430(3) 0.0384(14) Uani 1 1 d . . . . .
O2 O 0.4900(4) 0.4909(2) 0.3810(2) 0.0376(11) Uani 1 1 d . . . . .
N4 N 0.3410(5) 0.4195(3) 0.4030(3) 0.0436(15) Uani 1 1 d . . . . .
N2 N 0.6112(5) 0.7188(3) 0.3993(3) 0.0488(16) Uani 1 1 d . . . . .
C66 C 0.2556(6) 0.5777(4) 0.4313(4) 0.051(2) Uani 1 1 d . . . . .
H66 H 0.253971 0.569500 0.469102 0.062 Uiso 1 1 calc R . . . .
C58 C 0.3419(6) 0.4375(4) 0.3490(3) 0.0464(19) Uani 1 1 d . . . . .
C56 C 0.4277(7) 0.4881(4) 0.2845(3) 0.049(2) Uani 1 1 d . . . . .
H56 H 0.481604 0.510044 0.275692 0.058 Uiso 1 1 calc R . . . .
N1 N 0.6489(5) 0.9404(3) 0.4893(3) 0.0504(17) Uani 1 1 d . . . . .
C19 C 0.5914(5) 0.7286(4) 0.4931(3) 0.0402(16) Uani 1 1 d . . . . .
C57 C 0.4225(6) 0.4733(4) 0.3385(3) 0.0446(19) Uani 1 1 d . . . . .
C62 C 0.2680(6) 0.3868(5) 0.4141(4) 0.057(2) Uani 1 1 d . . . . .
H62 H 0.267566 0.374429 0.451293 0.069 Uiso 1 1 calc R . . . .
C68 C 0.3348(6) 0.6151(4) 0.3584(3) 0.0461(19) Uani 1 1 d . . . . .
C72 C 0.4174(6) 0.6551(4) 0.2924(3) 0.0490(19) Uani 1 1 d . . . . .
H72 H 0.474034 0.669502 0.281508 0.059 Uiso 1 1 calc R . . . .
N3 N 0.1971(8) 0.4166(5) 0.2108(5) 0.099(3) Uani 1 1 d . U . . .
C18 C 0.5911(6) 0.7684(4) 0.5397(3) 0.0485(19) Uani 1 1 d . . . . .
H18 H 0.579911 0.748037 0.572873 0.058 Uiso 1 1 calc R . . . .
C69 C 0.2520(6) 0.6108(4) 0.3205(4) 0.0465(19) Uani 1 1 d . . . . .
C12 C 0.7211(12) 1.1767(6) 0.4019(5) 0.103(5) Uani 1 1 d . . . . .
H12 H 0.747476 1.203140 0.376274 0.123 Uiso 1 1 calc R . . . .
C73 C 0.4888(10) 0.2824(7) 0.3049(4) 0.096(4) Uani 1 1 d . U . . .
H73A H 0.472354 0.238143 0.318775 0.144 Uiso 1 1 calc GR . . . .
H73B H 0.528144 0.275675 0.276897 0.144 Uiso 1 1 calc GR . . . .
H73C H 0.431371 0.306607 0.288661 0.144 Uiso 1 1 calc GR . . . .
C74 C 0.5431(8) 0.3244(4) 0.3528(4) 0.062(3) Uani 1 1 d . . . . .
C21 C 0.6340(6) 0.8300(4) 0.4450(3) 0.0463(18) Uani 1 1 d . . . . .
O3 O 0.4188(4) 0.6027(3) 0.4489(2) 0.0432(12) Uani 1 1 d . U . . .
C54 C 0.2729(8) 0.4386(5) 0.2523(4) 0.062(3) Uani 1 1 d . . . . .
C7 C 0.6245(6) 1.0550(4) 0.5226(4) 0.0473(19) Uani 1 1 d . . . . .
C16 C 0.6272(6) 0.8697(4) 0.4916(3) 0.0470(19) Uani 1 1 d . . . . .
C71 C 0.3340(7) 0.6558(5) 0.2529(4) 0.060(2) Uani 1 1 d . . . . .
H71 H 0.334921 0.672905 0.216953 0.073 Uiso 1 1 calc R . . . .
C13 C 0.7047(10) 1.1074(6) 0.3930(5) 0.089(4) Uani 1 1 d . . . . .
H13 H 0.716428 1.087852 0.359617 0.107 Uiso 1 1 calc R . . . .
C17 C 0.6072(6) 0.8387(4) 0.5379(4) 0.051(2) Uani 1 1 d . . . . .
H17 H 0.604133 0.865411 0.569574 0.061 Uiso 1 1 calc R . . . .
C9 C 0.6660(7) 1.1660(5) 0.4882(4) 0.062(3) Uani 1 1 d . . . . .
C59 C 0.2675(7) 0.4212(4) 0.3063(4) 0.055(2) Uani 1 1 d . . . . .
C20 C 0.6121(6) 0.7603(4) 0.4455(3) 0.0424(17) Uani 1 1 d . . . . .
C70 C 0.2542(7) 0.6328(5) 0.2654(4) 0.054(2) Uani 1 1 d . . . . .
H70 H 0.198956 0.630899 0.238092 0.065 Uiso 1 1 calc R . . . .
C65 C 0.1747(6) 0.5693(5) 0.3923(4) 0.055(2) Uani 1 1 d . . . . .
H65 H 0.119857 0.552616 0.404016 0.065 Uiso 1 1 calc R . . . .
N5 N 0.0914(5) 0.5762(4) 0.2951(3) 0.061(2) Uani 1 1 d . . . . .
C61 C 0.1900(7) 0.3690(6) 0.3739(5) 0.072(3) Uani 1 1 d . . . . .
H61 H 0.137537 0.346162 0.383737 0.086 Uiso 1 1 calc R . . . .
C23 C 0.6636(7) 0.8143(5) 0.3528(4) 0.060(2) Uani 1 1 d . . . . .
H23 H 0.679985 0.832437 0.320090 0.072 Uiso 1 1 calc R . . . .
C10 C 0.6463(7) 1.1966(5) 0.5351(5) 0.063(3) Uani 1 1 d . . . . .
H10 H 0.652331 1.244556 0.538817 0.075 Uiso 1 1 calc R . . . .
C76 C 0.6897(8) 0.3787(5) 0.3966(4) 0.065(3) Uani 1 1 d . . . . .
C6 C 0.6054(6) 1.0876(4) 0.5699(4) 0.056(2) Uani 1 1 d . . . . .
C77 C 0.7942(9) 0.3879(7) 0.3987(7) 0.101(5) Uani 1 1 d . . . . .
H77A H 0.805027 0.427218 0.376224 0.152 Uiso 1 1 calc GR . . . .
H77B H 0.820055 0.347016 0.384246 0.152 Uiso 1 1 calc GR . . . .
H77C H 0.825160 0.395350 0.436885 0.152 Uiso 1 1 calc GR . . . .
C5 C 0.6185(7) 1.1602(5) 0.5759(5) 0.066(3) Uani 1 1 d . . . . .
C1 C 0.5777(8) 1.0528(6) 0.6170(4) 0.074(3) Uani 1 1 d . . . . .
H1 H 0.569561 1.004904 0.615187 0.089 Uiso 1 1 calc DR . . . .
C15 C 0.6089(6) 0.9809(4) 0.5175(3) 0.048(2) Uani 1 1 d . . . . .
H15 H 0.564630 0.961893 0.537389 0.058 Uiso 1 1 calc DR . . . .
C82 C 0.8877(8) 0.5630(7) 0.4417(7) 0.106(5) Uani 1 1 d . . . . .
H82A H 0.912728 0.606540 0.457153 0.159 Uiso 1 1 calc GR . . . .
H82B H 0.929610 0.544169 0.418423 0.159 Uiso 1 1 calc GR . . . .
H82C H 0.883160 0.531264 0.471749 0.159 Uiso 1 1 calc GR . . . .
C8 C 0.6547(7) 1.0943(4) 0.4813(4) 0.058(2) Uani 1 1 d . . . . .
C4 C 0.5989(9) 1.1915(7) 0.6264(6) 0.094(5) Uani 1 1 d . . . . .
H4 H 0.603122 1.239557 0.629699 0.113 Uiso 1 1 calc R . . . .
C55 C 0.3508(9) 0.4701(5) 0.2420(4) 0.068(3) Uani 1 1 d . . . . .
H55 H 0.354846 0.480817 0.204961 0.082 Uiso 1 1 calc R . . . .
C22 C 0.6617(7) 0.8558(4) 0.3968(4) 0.054(2) Uani 1 1 d . . . . .
H22 H 0.678997 0.902236 0.395069 0.064 Uiso 1 1 calc R . . . .
C28 C -0.0666(9) 0.2733(7) 0.0783(6) 0.089(4) Uani 1 1 d . U . . .
H28 H -0.119898 0.262730 0.051173 0.106 Uiso 1 1 calc R . . . .
C52 C -0.0673(7) 0.6355(6) 0.2233(5) 0.073(3) Uani 1 1 d . . . . .
H52 H -0.021211 0.649959 0.253497 0.087 Uiso 1 1 calc R . . . .
C14 C 0.6728(8) 1.0666(5) 0.4301(4) 0.073(3) Uani 1 1 d . . . . .
H14 H 0.662359 1.019703 0.422324 0.087 Uiso 1 1 calc R . . . .
C60 C 0.1917(7) 0.3853(6) 0.3207(5) 0.071(3) Uani 1 1 d . . . . .
H60 H 0.140941 0.372128 0.292691 0.086 Uiso 1 1 calc R . . . .
C11 C 0.6986(10) 1.2061(6) 0.4479(5) 0.087(4) Uani 1 1 d . . . . .
H11 H 0.704903 1.253817 0.452969 0.105 Uiso 1 1 calc R . . . .
C64 C 0.1701(6) 0.5841(5) 0.3373(4) 0.055(2) Uani 1 1 d . . . . .
C25 C 0.0876(8) 0.3045(6) 0.1595(5) 0.073(3) Uani 1 1 d . . . . .
H25 H 0.139812 0.313913 0.187718 0.088 Uiso 1 1 calc R . . . .
C24 C 0.6415(7) 0.7450(5) 0.3551(4) 0.067(3) Uani 1 1 d . . . . .
H24 H 0.648100 0.716231 0.325147 0.080 Uiso 1 1 calc R . . . .
C39 C -0.0524(7) 0.3920(6) 0.2858(6) 0.079(3) Uani 1 1 d . . . . .
H39 H -0.011047 0.402729 0.319083 0.094 Uiso 1 1 calc DR . . . .
C63 C 0.0335(6) 0.5292(5) 0.2975(4) 0.063(2) Uani 1 1 d . . . . .
H63 H 0.041896 0.502031 0.329849 0.075 Uiso 1 1 calc DR . . . .
C30 C 0.0428(7) 0.3589(5) 0.1282(4) 0.063(3) Uani 1 1 d . . . . .
C2 C 0.5634(9) 1.0853(7) 0.6627(6) 0.085(4) Uani 1 1 d . . . . .
H2 H 0.544899 1.059976 0.691797 0.102 Uiso 1 1 calc R . . . .
C75 C 0.6340(8) 0.3460(5) 0.3524(4) 0.065(3) Uani 1 1 d . . . . .
H75 H 0.659871 0.337929 0.320201 0.078 Uiso 1 1 calc R . . . .
C53 C 0.1500(7) 0.4476(5) 0.1807(4) 0.062(2) Uani 1 1 d . . . . .
H53 H 0.161399 0.495136 0.183833 0.075 Uiso 1 1 calc DR . . . .
C46 C -0.0865(6) 0.5653(6) 0.2157(4) 0.064(3) Uani 1 1 d . . . . .
C43 C -0.1442(7) 0.4266(7) 0.1979(5) 0.078(3) Uani 1 1 d . . . . .
C49 C -0.1995(8) 0.5960(7) 0.1318(5) 0.082(4) Uani 1 1 d . . . . .
H49 H -0.242937 0.582639 0.100068 0.098 Uiso 1 1 calc R . . . .
C81 C 0.7912(8) 0.5740(6) 0.4075(6) 0.074(3) Uani 1 1 d . . . . .
C80 C 0.7776(9) 0.5725(7) 0.3500(6) 0.088(4) Uani 1 1 d . . . . .
H80 H 0.832344 0.566249 0.334262 0.105 Uiso 1 1 calc R . . . .
C29 C -0.0358(8) 0.3427(7) 0.0858(5) 0.077(3) Uani 1 1 d . . . . .
C31 C 0.0709(6) 0.4281(5) 0.1354(4) 0.058(2) Uani 1 1 d . . . . .
C79 C 0.6954(9) 0.5789(6) 0.3140(5) 0.085(4) Uani 1 1 d . . . . .
C44 C -0.0791(6) 0.4454(6) 0.2477(5) 0.067(3) Uani 1 1 d . . . . .
C45 C -0.0470(6) 0.5134(6) 0.2532(4) 0.064(3) Uani 1 1 d . . . . .
C50 C -0.1808(8) 0.6646(8) 0.1415(5) 0.084(4) Uani 1 1 d . . . . .
H50 H -0.212379 0.698098 0.117310 0.101 Uiso 1 1 calc R . . . .
C38 C 0.0432(8) 0.5505(6) 0.1057(4) 0.072(3) Uani 1 1 d . . . . .
H38 H 0.094015 0.565148 0.133056 0.086 Uiso 1 1 calc DR . . . .
C47 C -0.1555(7) 0.5462(7) 0.1682(5) 0.073(3) Uani 1 1 d . . . . .
C26 C 0.0589(10) 0.2388(6) 0.1508(6) 0.095(4) Uani 1 1 d . . . . .
H26 H 0.091391 0.202964 0.171968 0.113 Uiso 1 1 calc R . . . .
C32 C 0.0224(7) 0.4789(6) 0.1025(4) 0.064(3) Uani 1 1 d . . . . .
C37 C -0.0032(9) 0.5973(7) 0.0733(5) 0.087(4) Uani 1 1 d . . . . .
H37 H 0.014432 0.643731 0.077995 0.104 Uiso 1 1 calc R . . . .
C36 C -0.0791(10) 0.5782(8) 0.0316(5) 0.091(4) Uani 1 1 d . . . . .
H36 H -0.111683 0.611632 0.007663 0.110 Uiso 1 1 calc R . . . .
C34 C -0.0825(8) 0.3923(7) 0.0540(5) 0.084(4) Uani 1 1 d . . . . .
H34 H -0.134407 0.379965 0.026484 0.100 Uiso 1 1 calc R . . . .
C51 C -0.1141(8) 0.6836(7) 0.1878(5) 0.086(4) Uani 1 1 d . . . . .
H51 H -0.101020 0.730420 0.194741 0.103 Uiso 1 1 calc R . . . .
C35 C -0.1051(8) 0.5116(9) 0.0259(5) 0.091(4) Uani 1 1 d . . . . .
H35 H -0.156873 0.499614 -0.001856 0.109 Uiso 1 1 calc R . . . .
C33 C -0.0579(8) 0.4596(7) 0.0597(4) 0.077(3) Uani 1 1 d . . . . .
C42 C -0.1710(9) 0.3582(9) 0.1901(7) 0.107(5) Uani 1 1 d . . . . .
H42 H -0.212019 0.345542 0.157192 0.128 Uiso 1 1 calc R . . . .
C48 C -0.1789(7) 0.4779(7) 0.1596(5) 0.080(3) Uani 1 1 d . . . . .
H48 H -0.219944 0.465275 0.126663 0.095 Uiso 1 1 calc R . . . .
C3 C 0.5752(10) 1.1559(8) 0.6683(6) 0.097(4) Uani 1 1 d . . . . .
H3 H 0.566518 1.178143 0.701179 0.116 Uiso 1 1 calc R . . . .
C40 C -0.0816(8) 0.3268(8) 0.2780(7) 0.099(4) Uani 1 1 d . . . . .
H40 H -0.062949 0.293501 0.305638 0.118 Uiso 1 1 calc R . . . .
C27 C -0.0226(11) 0.2245(8) 0.1083(6) 0.103(4) Uani 1 1 d . U . . .
H27 H -0.043999 0.179005 0.102417 0.123 Uiso 1 1 calc R . . . .
C78 C 0.6884(11) 0.5783(9) 0.2512(5) 0.117(5) Uani 1 1 d . U . . .
H78A H 0.707972 0.533742 0.239491 0.175 Uiso 1 1 calc GR . . . .
H78B H 0.729468 0.613563 0.240438 0.175 Uiso 1 1 calc GR . . . .
H78C H 0.623414 0.587192 0.233484 0.175 Uiso 1 1 calc GR . . . .
C41 C -0.1403(11) 0.3095(8) 0.2280(8) 0.105(5) Uani 1 1 d . . . . .
H41 H -0.158363 0.263497 0.220738 0.126 Uiso 1 1 calc R . . . .
C67 C 0.3390(6) 0.5980(4) 0.4157(3) 0.0438(18) Uani 1 1 d . . . . .
C83 C 0.8470(9) 0.7435(7) 0.4858(6) 0.102(4) Uani 1 1 d . . . . .
H83A H 0.867941 0.760138 0.452539 0.152 Uiso 1 1 calc GR . . . .
H83B H 0.810946 0.779052 0.500430 0.152 Uiso 1 1 calc GR . . . .
H83C H 0.807355 0.703238 0.476638 0.152 Uiso 1 1 calc GR . . . .
C84 C 0.9279(10) 0.7257(8) 0.5268(6) 0.097(4) Uani 1 1 d . . . . .
N7 N 0.9913(9) 0.7094(9) 0.5597(7) 0.140(6) Uani 1 1 d . . . . .
H9 H 0.438(6) 0.446(3) 0.535(3) 0.05(2) Uiso 1 1 d D . . . .

loop_
_atom_site_aniso_label
_atom_site_aniso_U_11
_atom_site_aniso_U_22
_atom_site_aniso_U_33
_atom_site_aniso_U_23
_atom_site_aniso_U_13
_atom_site_aniso_U_12
Dy1 0.0500(2) 0.02981(18) 0.03023(19) -0.00512(12) 0.00626(14) 0.00446(14)
Dy5 0.0513(2) 0.03315(19) 0.0352(2) -0.00484(13) 0.01093(16) 0.00099(14)
O4 0.077(4) 0.031(3) 0.036(3) -0.015(2) 0.004(3) 0.008(3)
O9 0.048(3) 0.025(2) 0.035(3) -0.005(2) 0.006(2) 0.005(2)
O1 0.067(4) 0.027(3) 0.040(3) -0.007(2) 0.010(3) -0.003(2)
O6 0.067(4) 0.062(4) 0.045(3) -0.012(3) 0.026(3) -0.007(3)
O5 0.060(4) 0.044(3) 0.051(4) -0.004(3) 0.013(3) 0.011(3)
O7 0.054(4) 0.051(4) 0.068(4) -0.004(3) 0.011(3) -0.001(3)
N6 0.048(4) 0.025(3) 0.041(4) -0.002(2) 0.004(3) 0.001(2)
O2 0.049(3) 0.031(3) 0.032(3) -0.007(2) 0.004(2) 0.002(2)
N4 0.046(4) 0.034(3) 0.051(4) -0.013(3) 0.008(3) 0.000(3)
N2 0.057(4) 0.041(4) 0.050(4) -0.004(3) 0.013(3) 0.002(3)
C66 0.056(5) 0.052(5) 0.045(5) 0.005(4) 0.008(4) 0.013(4)
C58 0.053(5) 0.037(4) 0.047(5) -0.014(3) 0.004(4) 0.011(3)
C56 0.075(6) 0.031(4) 0.035(4) -0.008(3) -0.004(4) 0.006(4)
N1 0.057(4) 0.028(3) 0.059(4) -0.003(3) -0.008(3) 0.005(3)
C19 0.042(4) 0.039(4) 0.039(4) -0.005(3) 0.006(3) 0.006(3)
C57 0.066(5) 0.030(4) 0.035(4) -0.010(3) 0.001(4) 0.011(3)
C62 0.052(5) 0.054(5) 0.067(6) -0.014(4) 0.010(4) -0.003(4)
C68 0.062(5) 0.031(4) 0.041(4) -0.009(3) -0.001(4) 0.006(3)
C72 0.062(5) 0.041(4) 0.042(5) 0.001(3) 0.003(4) -0.001(4)
N3 0.112(7) 0.070(5) 0.089(6) -0.027(5) -0.053(5) 0.018(5)
C18 0.069(5) 0.031(4) 0.045(5) -0.003(3) 0.009(4) 0.000(4)
C69 0.054(5) 0.033(4) 0.051(5) -0.002(3) 0.004(4) 0.003(3)
C12 0.172(15) 0.063(8) 0.069(8) 0.010(6) 0.011(8) -0.023(8)
C73 0.141(10) 0.091(8) 0.052(6) -0.040(6) 0.005(6) 0.018(7)
C74 0.105(8) 0.037(4) 0.047(5) -0.010(4) 0.021(5) 0.020(5)
C21 0.050(5) 0.041(4) 0.045(5) 0.002(3) 0.001(4) -0.004(3)
O3 0.047(3) 0.040(3) 0.042(3) 0.000(2) 0.006(2) 0.009(2)
C54 0.080(7) 0.036(5) 0.060(6) -0.022(4) -0.017(5) 0.014(5)
C7 0.047(4) 0.032(4) 0.059(5) -0.003(4) -0.003(4) 0.003(3)
C16 0.050(5) 0.037(4) 0.049(5) -0.002(3) -0.004(4) 0.002(3)
C71 0.087(7) 0.047(5) 0.041(5) 0.010(4) -0.007(5) -0.003(5)
C13 0.148(12) 0.065(7) 0.053(6) 0.007(5) 0.013(7) -0.004(7)
C17 0.068(6) 0.034(4) 0.049(5) -0.011(3) 0.003(4) -0.005(4)
C9 0.066(6) 0.037(5) 0.075(7) 0.007(4) -0.014(5) 0.001(4)
C59 0.057(5) 0.045(5) 0.056(6) -0.017(4) -0.007(4) 0.007(4)
C20 0.050(4) 0.033(4) 0.045(4) 0.006(3) 0.009(3) 0.008(3)
C70 0.058(5) 0.052(5) 0.046(5) -0.003(4) -0.009(4) 0.002(4)
C65 0.037(4) 0.069(6) 0.057(5) -0.003(4) 0.010(4) 0.010(4)
N5 0.046(4) 0.070(5) 0.060(5) -0.008(4) -0.004(4) 0.002(4)
C61 0.049(6) 0.068(7) 0.095(9) -0.027(6) 0.000(5) -0.006(5)
C23 0.077(6) 0.046(5) 0.064(6) 0.007(4) 0.029(5) -0.006(4)
C10 0.062(6) 0.038(5) 0.081(7) -0.008(5) -0.006(5) 0.011(4)
C76 0.085(7) 0.051(5) 0.067(6) 0.007(5) 0.036(5) 0.016(5)
C6 0.046(5) 0.044(5) 0.073(6) -0.014(4) -0.002(4) 0.009(4)
C77 0.090(9) 0.098(10) 0.132(12) -0.011(9) 0.065(9) 0.002(7)
C5 0.052(5) 0.052(6) 0.084(7) -0.022(5) -0.012(5) 0.016(4)
C1 0.075(7) 0.068(7) 0.081(8) -0.016(6) 0.014(6) 0.013(5)
C15 0.048(5) 0.032(4) 0.060(5) -0.003(4) -0.004(4) 0.002(3)
C82 0.063(7) 0.095(10) 0.159(14) -0.028(10) 0.016(8) 0.007(7)
C8 0.057(5) 0.046(5) 0.061(6) -0.001(4) -0.014(4) -0.002(4)
C4 0.078(8) 0.072(8) 0.121(11) -0.058(8) -0.012(8) 0.013(6)
C55 0.120(9) 0.045(5) 0.030(4) -0.011(4) -0.012(5) 0.024(6)
C22 0.071(6) 0.033(4) 0.058(5) 0.004(4) 0.016(4) -0.001(4)
C28 0.078(6) 0.090(7) 0.097(7) -0.027(6) 0.014(6) -0.025(6)
C52 0.057(6) 0.090(8) 0.068(7) -0.005(6) 0.001(5) -0.003(5)
C14 0.102(8) 0.048(5) 0.062(6) 0.007(5) 0.000(6) -0.003(5)
C60 0.054(6) 0.065(6) 0.086(8) -0.035(6) -0.011(5) 0.006(5)
C11 0.133(11) 0.045(6) 0.074(8) 0.011(5) -0.006(7) -0.011(6)
C64 0.048(5) 0.055(5) 0.058(6) -0.005(4) 0.000(4) 0.013(4)
C25 0.078(7) 0.064(7) 0.079(7) -0.013(6) 0.018(6) -0.017(5)
C24 0.081(7) 0.065(6) 0.065(6) 0.004(5) 0.041(5) 0.007(5)
C39 0.047(6) 0.083(8) 0.107(10) -0.017(7) 0.017(6) -0.007(5)
C63 0.049(5) 0.076(7) 0.062(6) -0.008(5) 0.007(4) 0.008(5)
C30 0.058(6) 0.063(6) 0.071(6) -0.020(5) 0.017(5) -0.013(5)
C2 0.083(8) 0.093(9) 0.087(9) -0.017(7) 0.037(7) 0.015(6)
C75 0.104(9) 0.050(5) 0.048(5) 0.001(4) 0.035(5) 0.020(5)
C53 0.056(5) 0.044(5) 0.079(7) -0.002(5) -0.009(5) -0.002(4)
C46 0.042(5) 0.090(8) 0.059(6) -0.016(5) 0.004(4) 0.007(5)
C43 0.039(5) 0.103(9) 0.093(9) -0.034(7) 0.019(5) -0.015(5)
C49 0.064(7) 0.125(11) 0.048(6) 0.003(6) -0.010(5) -0.007(7)
C81 0.058(6) 0.063(6) 0.105(9) -0.022(6) 0.022(6) -0.003(5)
C80 0.061(7) 0.107(10) 0.108(10) -0.030(8) 0.050(7) -0.015(6)
C29 0.063(7) 0.089(8) 0.081(8) -0.040(7) 0.018(6) -0.018(6)
C31 0.049(5) 0.067(6) 0.057(6) -0.011(5) 0.006(4) -0.005(4)
C79 0.085(8) 0.094(9) 0.089(9) -0.034(7) 0.055(7) -0.007(6)
C44 0.038(5) 0.085(8) 0.079(7) -0.012(6) 0.013(5) -0.002(5)
C45 0.044(5) 0.082(7) 0.066(6) -0.014(5) 0.006(4) -0.004(5)
C50 0.063(7) 0.124(11) 0.061(7) 0.009(7) 0.000(5) 0.000(7)
C38 0.073(7) 0.071(7) 0.067(7) -0.006(5) 0.002(5) 0.011(5)
C47 0.040(5) 0.112(10) 0.066(7) -0.019(6) 0.009(5) -0.003(5)
C26 0.111(10) 0.063(7) 0.113(11) -0.010(7) 0.032(8) -0.027(7)
C32 0.057(6) 0.074(7) 0.058(6) -0.009(5) 0.001(5) 0.008(5)
C37 0.087(9) 0.099(10) 0.073(8) 0.009(7) 0.012(7) 0.027(7)
C36 0.089(9) 0.118(12) 0.063(7) 0.005(7) 0.002(6) 0.037(8)
C34 0.057(7) 0.106(10) 0.081(8) -0.040(7) -0.006(6) 0.000(6)
C51 0.070(7) 0.106(10) 0.074(8) 0.004(7) -0.006(6) -0.004(7)
C35 0.063(7) 0.141(13) 0.061(7) -0.018(8) -0.010(5) 0.027(8)
C33 0.060(6) 0.105(10) 0.059(6) -0.020(6) -0.005(5) 0.018(6)
C42 0.060(7) 0.127(13) 0.133(13) -0.049(11) 0.018(8) -0.029(8)
C48 0.043(5) 0.118(11) 0.076(8) -0.025(7) 0.004(5) 0.002(6)
C3 0.097(10) 0.103(11) 0.096(10) -0.037(8) 0.032(8) 0.017(8)
C40 0.062(7) 0.097(10) 0.140(13) -0.022(9) 0.026(8) -0.007(7)
C27 0.108(8) 0.091(7) 0.111(8) -0.023(7) 0.025(7) -0.028(6)
C78 0.127(11) 0.171(13) 0.069(8) -0.041(8) 0.063(8) -0.026(9)
C41 0.097(10) 0.076(9) 0.146(15) -0.018(9) 0.030(10) -0.026(8)
C67 0.060(5) 0.031(4) 0.043(4) -0.006(3) 0.015(4) 0.001(3)
C83 0.075(8) 0.101(10) 0.120(11) -0.005(9) -0.006(8) 0.015(7)
C84 0.070(8) 0.112(11) 0.111(11) -0.003(9) 0.020(8) 0.001(7)
N7 0.079(8) 0.177(16) 0.155(13) 0.017(11) -0.003(8) 0.026(9)

loop_
_atom_type_symbol
_atom_type_description
_atom_type_scat_dispersion_real
_atom_type_scat_dispersion_imag
_atom_type_scat_source
C C 0.0033 0.0016 'International Tables Vol C Tables 4.2.6.8 and 6.1.1.4'
H H 0.0000 0.0000 'International Tables Vol C Tables 4.2.6.8 and 6.1.1.4'
Dy Dy -0.1892 4.4098 'International Tables Vol C Tables 4.2.6.8 and 6.1.1.4'
N N 0.0061 0.0033 'International Tables Vol C Tables 4.2.6.8 and 6.1.1.4'
O O 0.0106 0.0060 'International Tables Vol C Tables 4.2.6.8 and 6.1.1.4'

loop_
_geom_angle_atom_site_label_1
_geom_angle_atom_site_label_2
_geom_angle_atom_site_label_3
_geom_angle
_geom_angle_site_symmetry_1
_geom_angle_site_symmetry_3
Dy5 Dy1 Dy1 62.021(11) 3_666 3_666
Dy5 Dy1 Dy1 55.051(10) . 3_666
Dy5 Dy1 Dy5 117.072(10) 3_666 .
O4 Dy1 Dy1 165.29(14) . 3_666
O4 Dy1 Dy5 114.08(15) . .
O4 Dy1 Dy5 127.68(15) . 3_666
O4 Dy1 O9 143.2(2) . .
O4 Dy1 O9 141.2(2) . 3_666
O4 Dy1 O1 86.44(19) . 3_666
O4 Dy1 O5 72.1(2) . .
O4 Dy1 O2 81.78(18) . .
O4 Dy1 N4 72.1(2) . .
O4 Dy1 O3 123.08(19) . 3_666
O9 Dy1 Dy1 35.62(12) 3_666 3_666
O9 Dy1 Dy1 34.92(12) . 3_666
O9 Dy1 Dy5 34.74(12) 3_666 .
O9 Dy1 Dy5 83.12(12) . .
O9 Dy1 Dy5 90.13(12) 3_666 3_666
O9 Dy1 Dy5 40.38(12) . 3_666
O9 Dy1 O9 70.5(2) 3_666 .
O9 Dy1 O1 131.65(17) 3_666 3_666
O9 Dy1 O1 70.20(17) . 3_666
O9 Dy1 O2 70.84(17) 3_666 .
O9 Dy1 N4 74.97(19) . .
O9 Dy1 N4 118.15(18) 3_666 .
O9 Dy1 O3 76.97(18) 3_666 3_666
O1 Dy1 Dy1 101.20(12) 3_666 3_666
O1 Dy1 Dy5 152.95(12) 3_666 .
O1 Dy1 Dy5 41.54(12) 3_666 3_666
O1 Dy1 N4 76.7(2) 3_666 .
O5 Dy1 Dy1 112.36(15) . 3_666
O5 Dy1 Dy5 80.39(14) . .
O5 Dy1 Dy5 126.37(15) . 3_666
O5 Dy1 O9 144.70(19) . .
O5 Dy1 O9 78.24(19) . 3_666
O5 Dy1 O1 124.39(19) . 3_666
O5 Dy1 O2 84.56(19) . .
O5 Dy1 N4 136.5(2) . .
O5 Dy1 O3 84.2(2) . 3_666
O2 Dy1 Dy1 84.68(11) . 3_666
O2 Dy1 Dy5 36.12(11) . .
O2 Dy1 Dy5 140.31(11) . 3_666
O2 Dy1 O9 99.94(17) . .
O2 Dy1 O1 143.31(19) . 3_666
O2 Dy1 N4 66.6(2) . .
O2 Dy1 O3 147.44(18) . 3_666
N4 Dy1 Dy1 97.25(13) . 3_666
N4 Dy1 Dy5 95.19(16) . 3_666
N4 Dy1 Dy5 92.49(15) . .
O3 Dy1 Dy1 71.62(12) 3_666 3_666
O3 Dy1 Dy5 42.25(13) 3_666 3_666
O3 Dy1 Dy5 111.66(13) 3_666 .
O3 Dy1 O9 73.21(17) 3_666 .
O3 Dy1 O1 65.52(19) 3_666 3_666
O3 Dy1 N4 136.8(2) 3_666 .
Dy1 Dy5 Dy1 62.929(10) 3_666 .
O9 Dy5 Dy1 41.65(12) 3_666 3_666
O9 Dy5 Dy1 35.06(12) 3_666 .
O9 Dy5 O1 72.16(17) 3_666 .
O9 Dy5 O7 75.8(2) 3_666 .
O9 Dy5 N6 133.36(19) 3_666 .
O9 Dy5 O2 70.75(17) 3_666 .
O9 Dy5 N2 133.3(2) 3_666 .
O9 Dy5 O3 73.59(18) 3_666 .
O1 Dy5 Dy1 103.17(13) . .
O1 Dy5 Dy1 42.69(13) . 3_666
O1 Dy5 N6 109.78(19) . .
O1 Dy5 O2 134.32(17) . .
O1 Dy5 N2 66.4(2) . .
O1 Dy5 O3 65.78(19) . .
O6 Dy5 Dy1 109.18(15) . .
O6 Dy5 Dy1 171.12(16) . 3_666
O6 Dy5 O9 129.5(2) . 3_666
O6 Dy5 O1 142.6(2) . .
O6 Dy5 O7 74.3(2) . .
O6 Dy5 N6 78.3(2) . .
O6 Dy5 O2 82.73(19) . .
O6 Dy5 N2 79.2(2) . .
O6 Dy5 O3 142.5(2) . .
O7 Dy5 Dy1 94.19(15) . .
O7 Dy5 Dy1 101.41(17) . 3_666
O7 Dy5 O1 85.2(2) . .
O7 Dy5 N6 149.6(2) . .
O7 Dy5 O2 110.16(19) . .
O7 Dy5 N2 80.2(2) . .
O7 Dy5 O3 142.8(2) . .
N6 Dy5 Dy1 107.21(14) . .
N6 Dy5 Dy1 107.43(15) . 3_666
N6 Dy5 N2 82.0(2) . .
O2 Dy5 Dy1 91.63(12) . 3_666
O2 Dy5 Dy1 35.71(12) . .
O2 Dy5 N6 78.79(18) . .
O2 Dy5 N2 155.9(2) . .
O2 Dy5 O3 78.82(17) . .
N2 Dy5 Dy1 107.99(16) . 3_666
N2 Dy5 Dy1 168.37(16) . .
O3 Dy5 Dy1 71.98(12) . .
O3 Dy5 Dy1 41.45(13) . 3_666
O3 Dy5 N6 66.34(19) . .
O3 Dy5 N2 106.5(2) . .
C74 O4 Dy1 134.0(6) . .
Dy1 O9 Dy1 109.5(2) 3_666 .
Dy5 O9 Dy1 110.2(2) 3_666 3_666
Dy5 O9 Dy1 97.97(18) 3_666 .
Dy5 O1 Dy1 95.77(18) . 3_666
C19 O1 Dy1 137.7(5) . 3_666
C19 O1 Dy5 121.7(5) . .
C79 O6 Dy5 135.1(8) . .
C76 O5 Dy1 133.4(7) . .
C81 O7 Dy5 135.2(7) . .
C68 N6 Dy5 112.6(5) . .
C72 N6 Dy5 127.4(6) . .
C72 N6 C68 117.6(7) . .
Dy1 O2 Dy5 108.17(18) . .
C57 O2 Dy1 115.5(5) . .
C57 O2 Dy5 132.6(4) . .
C58 N4 Dy1 110.2(5) . .
C62 N4 Dy1 127.3(6) . .
C62 N4 C58 118.3(8) . .
C20 N2 Dy5 115.1(5) . .
C24 N2 Dy5 126.3(6) . .
C24 N2 C20 118.5(8) . .
C65 C66 C67 120.6(8) . .
N4 C58 C57 116.7(7) . .
N4 C58 C59 121.9(8) . .
C59 C58 C57 121.4(8) . .
C57 C56 C55 119.1(9) . .
C15 N1 C16 117.8(8) . .
O1 C19 C18 122.2(7) . .
O1 C19 C20 119.6(7) . .
C18 C19 C20 118.2(7) . .
O2 C57 C58 119.3(7) . .
O2 C57 C56 122.8(8) . .
C56 C57 C58 117.9(7) . .
N4 C62 C61 123.5(10) . .
N6 C68 C67 116.3(7) . .
C69 C68 N6 121.8(8) . .
C69 C68 C67 121.9(8) . .
N6 C72 C71 122.9(9) . .
C53 N3 C54 128.4(11) . .
C19 C18 C17 120.1(8) . .
C68 C69 C70 117.4(8) . .
C68 C69 C64 119.3(8) . .
C64 C69 C70 123.2(8) . .
C11 C12 C13 119.1(12) . .
O4 C74 C73 114.0(10) . .
O4 C74 C75 125.0(9) . .
C75 C74 C73 121.0(9) . .
C16 C21 C20 118.9(8) . .
C16 C21 C22 124.0(8) . .
C20 C21 C22 117.1(8) . .
Dy1 O3 Dy5 96.29(19) 3_666 .
C67 O3 Dy1 142.2(5) . 3_666
C67 O3 Dy5 118.3(5) . .
C59 C54 N3 116.3(11) . .
C55 C54 N3 124.6(11) . .
C55 C54 C59 118.9(8) . .
C6 C7 C15 118.2(8) . .
C6 C7 C8 118.9(8) . .
C8 C7 C15 122.8(8) . .
C21 C16 N1 117.3(8) . .
C17 C16 N1 123.3(7) . .
C17 C16 C21 119.2(8) . .
C70 C71 C72 120.6(8) . .
C14 C13 C12 122.6(12) . .
C16 C17 C18 121.8(8) . .
C10 C9 C8 119.8(10) . .
C10 C9 C11 119.4(9) . .
C11 C9 C8 120.9(11) . .
C54 C59 C58 119.7(9) . .
C54 C59 C60 123.1(9) . .
C60 C59 C58 117.2(9) . .
N2 C20 C19 116.6(7) . .
N2 C20 C21 121.9(7) . .
C19 C20 C21 121.4(7) . .
C71 C70 C69 119.4(8) . .
C64 C65 C66 123.0(9) . .
C63 N5 C64 120.4(9) . .
C60 C61 C62 118.2(10) . .
C22 C23 C24 120.8(9) . .
C5 C10 C9 121.7(9) . .
O5 C76 C77 115.2(10) . .
O5 C76 C75 123.5(10) . .
C75 C76 C77 121.1(10) . .
C7 C6 C5 119.7(10) . .
C7 C6 C1 124.7(8) . .
C5 C6 C1 115.5(9) . .
C10 C5 C6 119.9(10) . .
C10 C5 C4 122.6(11) . .
C6 C5 C4 117.5(12) . .
C2 C1 C6 123.3(11) . .
N1 C15 C7 126.3(9) . .
C7 C8 C9 120.0(10) . .
C7 C8 C14 123.7(8) . .
C9 C8 C14 116.3(10) . .
C3 C4 C5 123.4(12) . .
C54 C55 C56 122.9(9) . .
C23 C22 C21 120.2(8) . .
C27 C28 C29 121.1(13) . .
C51 C52 C46 121.4(11) . .
C13 C14 C8 120.4(10) . .
C61 C60 C59 120.9(9) . .
C12 C11 C9 120.5(11) . .
C65 C64 C69 118.0(8) . .
C65 C64 N5 126.5(9) . .
N5 C64 C69 115.5(9) . .
C26 C25 C30 122.5(12) . .
N2 C24 C23 121.0(9) . .
C40 C39 C44 124.6(13) . .
N5 C63 C45 124.3(10) . .
C25 C30 C29 117.2(10) . .
C25 C30 C31 124.5(9) . .
C31 C30 C29 118.3(11) . .
C1 C2 C3 121.2(13) . .
C74 C75 C76 123.7(8) . .
N3 C53 C31 131.4(10) . .
C52 C46 C45 124.5(9) . .
C52 C46 C47 116.8(11) . .
C45 C46 C47 118.6(11) . .
C42 C43 C44 118.8(14) . .
C42 C43 C48 122.4(12) . .
C48 C43 C44 118.8(11) . .
C50 C49 C47 121.1(11) . .
O7 C81 C82 116.4(12) . .
O7 C81 C80 122.8(11) . .
C80 C81 C82 120.8(11) . .
C79 C80 C81 127.6(10) . .
C28 C29 C30 119.4(13) . .
C34 C29 C28 120.0(11) . .
C34 C29 C30 120.6(11) . .
C30 C31 C53 120.0(9) . .
C32 C31 C30 120.7(9) . .
C32 C31 C53 119.2(9) . .
O6 C79 C80 124.6(11) . .
O6 C79 C78 111.8(12) . .
C80 C79 C78 123.5(11) . .
C39 C44 C43 115.4(11) . .
C45 C44 C39 126.2(10) . .
C45 C44 C43 118.4(11) . .
C46 C45 C63 119.9(10) . .
C44 C45 C63 118.2(10) . .
C44 C45 C46 121.8(9) . .
C49 C50 C51 118.8(12) . .
C37 C38 C32 124.8(12) . .
C49 C47 C46 120.4(12) . .
C48 C47 C46 119.2(12) . .
C48 C47 C49 120.4(11) . .
C25 C26 C27 118.7(14) . .
C31 C32 C38 126.2(9) . .
C31 C32 C33 118.8(10) . .
C38 C32 C33 115.0(10) . .
C38 C37 C36 120.0(14) . .
C35 C36 C37 119.6(12) . .
C29 C34 C33 122.9(10) . .
C52 C51 C50 121.4(13) . .
C36 C35 C33 122.6(12) . .
C34 C33 C32 118.6(11) . .
C34 C33 C35 123.2(11) . .
C35 C33 C32 118.1(12) . .
C41 C42 C43 122.3(14) . .
C47 C48 C43 122.6(11) . .
C4 C3 C2 119.0(12) . .
C39 C40 C41 118.5(15) . .
C28 C27 C26 121.1(13) . .
C42 C41 C40 120.3(14) . .
C66 C67 C68 116.8(8) . .
O3 C67 C66 124.4(8) . .
O3 C67 C68 118.8(7) . .
N7 C84 C83 177.8(18) . .

loop_
_geom_bond_atom_site_label_1
_geom_bond_atom_site_label_2
_geom_bond_distance
_geom_bond_site_symmetry_2
Dy1 Dy1 3.8820(6) 3_666
Dy1 Dy5 3.8500(5) .
Dy1 Dy5 3.5734(5) 3_666
Dy1 O4 2.300(5) .
Dy1 O9 2.357(5) 3_666
Dy1 O9 2.398(5) .
Dy1 O1 2.435(5) 3_666
Dy1 O5 2.332(6) .
Dy1 O2 2.365(5) .
Dy1 N4 2.557(7) .
Dy1 O3 2.380(5) 3_666
Dy5 O9 2.338(5) 3_666
Dy5 O1 2.382(5) .
Dy5 O6 2.308(6) .
Dy5 O7 2.343(6) .
Dy5 N6 2.505(6) .
Dy5 O2 2.389(5) .
Dy5 N2 2.525(7) .
Dy5 O3 2.417(5) .
O4 C74 1.242(10) .
O1 C19 1.317(9) .
O6 C79 1.292(12) .
O5 C76 1.281(11) .
O7 C81 1.284(12) .
N6 C68 1.414(11) .
N6 C72 1.302(10) .
O2 C57 1.346(9) .
N4 C58 1.382(11) .
N4 C62 1.306(11) .
N2 C20 1.402(10) .
N2 C24 1.347(11) .
C66 C65 1.387(12) .
C66 C67 1.390(12) .
C58 C57 1.425(12) .
C58 C59 1.402(12) .
C56 C57 1.377(11) .
C56 C55 1.431(13) .
N1 C16 1.428(10) .
N1 C15 1.265(11) .
C19 C18 1.391(11) .
C19 C20 1.407(11) .
C62 C61 1.410(13) .
C68 C69 1.386(12) .
C68 C67 1.442(11) .
C72 C71 1.409(12) .
N3 C54 1.427(12) .
N3 C53 1.101(12) .
C18 C17 1.403(11) .
C69 C70 1.430(12) .
C69 C64 1.424(13) .
C12 C13 1.396(16) .
C12 C11 1.363(18) .
C73 C74 1.538(14) .
C74 C75 1.384(15) .
C21 C16 1.408(12) .
C21 C20 1.409(11) .
C21 C22 1.414(12) .
O3 C67 1.295(10) .
C54 C59 1.392(15) .
C54 C55 1.350(15) .
C7 C6 1.400(13) .
C7 C15 1.476(11) .
C7 C8 1.409(14) .
C16 C17 1.370(12) .
C71 C70 1.328(13) .
C13 C14 1.359(16) .
C9 C10 1.377(15) .
C9 C8 1.427(12) .
C9 C11 1.414(15) .
C59 C60 1.402(15) .
C65 C64 1.377(13) .
N5 C64 1.409(12) .
N5 C63 1.256(12) .
C61 C60 1.355(16) .
C23 C22 1.363(13) .
C23 C24 1.402(13) .
C10 C5 1.354(15) .
C76 C77 1.515(16) .
C76 C75 1.392(15) .
C6 C5 1.445(13) .
C6 C1 1.464(15) .
C5 C4 1.462(16) .
C1 C2 1.343(15) .
C82 C81 1.513(17) .
C8 C14 1.440(15) .
C4 C3 1.34(2) .
C28 C29 1.437(17) .
C28 C27 1.307(19) .
C52 C46 1.416(16) .
C52 C51 1.382(16) .
C25 C30 1.408(16) .
C25 C26 1.363(15) .
C39 C44 1.417(17) .
C39 C40 1.354(17) .
C63 C45 1.482(13) .
C30 C29 1.438(15) .
C30 C31 1.424(14) .
C2 C3 1.403(18) .
C53 C31 1.499(13) .
C46 C45 1.427(15) .
C46 C47 1.447(14) .
C43 C44 1.456(15) .
C43 C42 1.404(19) .
C43 C48 1.413(18) .
C49 C50 1.388(18) .
C49 C47 1.404(17) .
C81 C80 1.396(18) .
C80 C79 1.359(19) .
C29 C34 1.355(18) .
C31 C32 1.395(14) .
C79 C78 1.535(17) .
C44 C45 1.413(15) .
C50 C51 1.408(16) .
C38 C32 1.439(15) .
C38 C37 1.321(15) .
C47 C48 1.394(17) .
C26 C27 1.458(19) .
C32 C33 1.475(14) .
C37 C36 1.416(19) .
C36 C35 1.364(19) .
C34 C33 1.371(18) .
C35 C33 1.416(17) .
C42 C41 1.36(2) .
C40 C41 1.41(2) .
C83 C84 1.446(19) .
C84 N7 1.158(18) .

loop_
_geom_torsion_atom_site_label_1
_geom_torsion_atom_site_label_2
_geom_torsion_atom_site_label_3
_geom_torsion_atom_site_label_4
_geom_torsion
_geom_torsion_site_symmetry_1
_geom_torsion_site_symmetry_2
_geom_torsion_site_symmetry_3
_geom_torsion_site_symmetry_4
Dy1 O4 C74 C73 -157.8(7) . . . .
Dy1 O4 C74 C75 22.4(14) . . . .
Dy1 O1 C19 C18 25.3(12) 3_666 . . .
Dy1 O1 C19 C20 -155.9(6) 3_666 . . .
Dy1 O5 C76 C77 168.7(8) . . . .
Dy1 O5 C76 C75 -15.0(14) . . . .
Dy1 O2 C57 C58 30.1(8) . . . .
Dy1 O2 C57 C56 -149.7(6) . . . .
Dy1 N4 C58 C57 -21.4(8) . . . .
Dy1 N4 C58 C59 158.3(6) . . . .
Dy1 N4 C62 C61 -154.8(7) . . . .
Dy1 O3 C67 C66 3.7(13) 3_666 . . .
Dy1 O3 C67 C68 -176.5(5) 3_666 . . .
Dy5 O1 C19 C18 174.0(6) . . . .
Dy5 O1 C19 C20 -7.1(10) . . . .
Dy5 O6 C79 C80 -5.3(19) . . . .
Dy5 O6 C79 C78 178.6(8) . . . .
Dy5 O7 C81 C82 -174.4(7) . . . .
Dy5 O7 C81 C80 6.2(17) . . . .
Dy5 N6 C68 C69 -158.8(6) . . . .
Dy5 N6 C68 C67 20.2(8) . . . .
Dy5 N6 C72 C71 160.1(6) . . . .
Dy5 O2 C57 C58 -125.0(6) . . . .
Dy5 O2 C57 C56 55.1(10) . . . .
Dy5 N2 C20 C19 4.2(9) . . . .
Dy5 N2 C20 C21 -176.9(6) . . . .
Dy5 N2 C24 C23 177.1(7) . . . .
Dy5 O3 C67 C66 157.5(6) . . . .
Dy5 O3 C67 C68 -22.7(8) . . . .
O4 C74 C75 C76 5.8(15) . . . .
O1 C19 C18 C17 -178.6(8) . . . .
O1 C19 C20 N2 1.5(11) . . . .
O1 C19 C20 C21 -177.4(7) . . . .
O5 C76 C75 C74 -9.0(16) . . . .
O7 C81 C80 C79 -3(2) . . . .
N6 C68 C69 C70 -4.7(11) . . . .
N6 C68 C69 C64 174.3(7) . . . .
N6 C68 C67 C66 -179.8(7) . . . .
N6 C68 C67 O3 0.4(10) . . . .
N6 C72 C71 C70 -3.5(14) . . . .
N4 C58 C57 O2 -3.7(10) . . . .
N4 C58 C57 C56 176.1(7) . . . .
N4 C58 C59 C54 -178.1(7) . . . .
N4 C58 C59 C60 -0.4(12) . . . .
N4 C62 C61 C60 1.6(15) . . . .
C66 C65 C64 C69 -1.6(14) . . . .
C66 C65 C64 N5 179.0(9) . . . .
C58 N4 C62 C61 -0.1(13) . . . .
C58 C59 C60 C61 1.9(14) . . . .
N1 C16 C17 C18 -176.6(8) . . . .
C19 C18 C17 C16 -2.6(14) . . . .
C57 C58 C59 C54 1.6(12) . . . .
C57 C58 C59 C60 179.3(8) . . . .
C57 C56 C55 C54 -0.4(13) . . . .
C62 N4 C58 C57 179.8(7) . . . .
C62 N4 C58 C59 -0.5(11) . . . .
C62 C61 C60 C59 -2.4(15) . . . .
C68 N6 C72 C71 -0.8(12) . . . .
C68 C69 C70 C71 0.3(13) . . . .
C68 C69 C64 C65 5.8(12) . . . .
C68 C69 C64 N5 -174.8(7) . . . .
C72 N6 C68 C69 4.9(11) . . . .
C72 N6 C68 C67 -176.0(7) . . . .
C72 C71 C70 C69 3.7(14) . . . .
N3 C54 C59 C58 176.2(8) . . . .
N3 C54 C59 C60 -1.3(13) . . . .
N3 C54 C55 C56 -176.5(8) . . . .
N3 C53 C31 C30 4(2) . . . .
N3 C53 C31 C32 -179.7(15) . . . .
C18 C19 C20 N2 -179.6(7) . . . .
C18 C19 C20 C21 1.5(12) . . . .
C69 C68 C67 C66 -0.8(11) . . . .
C69 C68 C67 O3 179.4(7) . . . .
C12 C13 C14 C8 0(2) . . . .
C73 C74 C75 C76 -174.0(10) . . . .
C21 C16 C17 C18 -1.5(13) . . . .
C54 N3 C53 C31 178.4(12) . . . .
C54 C59 C60 C61 179.5(9) . . . .
C7 C6 C5 C10 2.1(14) . . . .
C7 C6 C5 C4 -179.1(9) . . . .
C7 C6 C1 C2 177.4(10) . . . .
C7 C8 C14 C13 -177.9(11) . . . .
C16 N1 C15 C7 177.3(7) . . . .
C16 C21 C20 N2 175.7(7) . . . .
C16 C21 C20 C19 -5.5(12) . . . .
C16 C21 C22 C23 -177.9(9) . . . .
C13 C12 C11 C9 5(2) . . . .
C9 C10 C5 C6 -2.4(15) . . . .
C9 C10 C5 C4 178.8(10) . . . .
C9 C8 C14 C13 4.1(16) . . . .
C59 C58 C57 O2 176.6(7) . . . .
C59 C58 C57 C56 -3.6(11) . . . .
C59 C54 C55 C56 -1.6(13) . . . .
C20 N2 C24 C23 -7.0(14) . . . .
C20 C19 C18 C17 2.6(12) . . . .
C20 C21 C16 N1 -179.2(7) . . . .
C20 C21 C16 C17 5.4(12) . . . .
C20 C21 C22 C23 1.9(13) . . . .
C70 C69 C64 C65 -175.3(8) . . . .
C70 C69 C64 N5 4.2(12) . . . .
C65 C66 C67 C68 5.0(12) . . . .
C65 C66 C67 O3 -175.2(8) . . . .
N5 C63 C45 C46 -25.7(15) . . . .
N5 C63 C45 C44 150.8(10) . . . .
C10 C9 C8 C7 -0.8(14) . . . .
C10 C9 C8 C14 177.3(9) . . . .
C10 C9 C11 C12 178.2(12) . . . .
C10 C5 C4 C3 -177.0(12) . . . .
C6 C7 C15 N1 -155.2(8) . . . .
C6 C7 C8 C9 0.5(13) . . . .
C6 C7 C8 C14 -177.5(9) . . . .
C6 C5 C4 C3 4.2(17) . . . .
C6 C1 C2 C3 -1(2) . . . .
C77 C76 C75 C74 167.0(10) . . . .
C5 C6 C1 C2 1.2(16) . . . .
C5 C4 C3 C2 -4(2) . . . .
C1 C6 C5 C10 178.4(9) . . . .
C1 C6 C5 C4 -2.8(13) . . . .
C1 C2 C3 C4 2(2) . . . .
C15 N1 C16 C21 151.6(8) . . . .
C15 N1 C16 C17 -33.2(12) . . . .
C15 C7 C6 C5 -179.1(8) . . . .
C15 C7 C6 C1 4.9(13) . . . .
C15 C7 C8 C9 178.4(8) . . . .
C15 C7 C8 C14 0.4(14) . . . .
C82 C81 C80 C79 177.4(13) . . . .
C8 C7 C6 C5 -1.1(13) . . . .
C8 C7 C6 C1 -177.0(9) . . . .
C8 C7 C15 N1 26.8(13) . . . .
C8 C9 C10 C5 1.8(15) . . . .
C8 C9 C11 C12 -0.9(18) . . . .
C55 C56 C57 O2 -177.3(7) . . . .
C55 C56 C57 C58 2.9(11) . . . .
C55 C54 C59 C58 1.0(13) . . . .
C55 C54 C59 C60 -176.5(9) . . . .
C22 C21 C16 N1 0.7(13) . . . .
C22 C21 C16 C17 -174.7(9) . . . .
C22 C21 C20 N2 -4.2(12) . . . .
C22 C21 C20 C19 174.6(8) . . . .
C22 C23 C24 N2 5.0(16) . . . .
C28 C29 C34 C33 178.6(11) . . . .
C52 C46 C45 C63 -13.2(15) . . . .
C52 C46 C45 C44 170.5(10) . . . .
C52 C46 C47 C49 0.6(15) . . . .
C52 C46 C47 C48 -178.2(10) . . . .
C11 C12 C13 C14 -4(2) . . . .
C11 C9 C10 C5 -177.3(10) . . . .
C11 C9 C8 C7 178.4(9) . . . .
C11 C9 C8 C14 -3.5(15) . . . .
C64 C69 C70 C71 -178.7(9) . . . .
C64 N5 C63 C45 -175.0(9) . . . .
C25 C30 C29 C28 1.9(16) . . . .
C25 C30 C29 C34 -179.9(11) . . . .
C25 C30 C31 C53 -3.4(15) . . . .
C25 C30 C31 C32 -180.0(10) . . . .
C25 C26 C27 C28 1(2) . . . .
C24 N2 C20 C19 -172.1(8) . . . .
C24 N2 C20 C21 6.8(12) . . . .
C24 C23 C22 C21 -2.3(15) . . . .
C39 C44 C45 C63 11.1(16) . . . .
C39 C44 C45 C46 -172.5(10) . . . .
C39 C40 C41 C42 -4(2) . . . .
C63 N5 C64 C69 148.5(9) . . . .
C63 N5 C64 C65 -32.1(14) . . . .
C30 C25 C26 C27 -1.5(19) . . . .
C30 C29 C34 C33 0.5(19) . . . .
C30 C31 C32 C38 179.8(10) . . . .
C30 C31 C32 C33 -0.8(15) . . . .
C53 N3 C54 C59 122.3(17) . . . .
C53 N3 C54 C55 -63(2) . . . .
C53 C31 C32 C38 3.2(16) . . . .
C53 C31 C32 C33 -177.4(9) . . . .
C46 C52 C51 C50 -2.0(18) . . . .
C46 C47 C48 C43 5.6(16) . . . .
C43 C44 C45 C63 -167.3(9) . . . .
C43 C44 C45 C46 9.1(14) . . . .
C43 C42 C41 C40 2(2) . . . .
C49 C50 C51 C52 0.2(19) . . . .
C49 C47 C48 C43 -173.1(10) . . . .
C81 C80 C79 O6 3(2) . . . .
C81 C80 C79 C78 178.4(13) . . . .
C29 C28 C27 C26 1(2) . . . .
C29 C30 C31 C53 177.5(9) . . . .
C29 C30 C31 C32 0.9(15) . . . .
C29 C34 C33 C32 -0.3(18) . . . .
C29 C34 C33 C35 178.7(12) . . . .
C31 C30 C29 C28 -178.9(10) . . . .
C31 C30 C29 C34 -0.7(16) . . . .
C31 C32 C33 C34 0.5(16) . . . .
C31 C32 C33 C35 -178.6(10) . . . .
C44 C39 C40 C41 2.2(19) . . . .
C44 C43 C42 C41 1.8(19) . . . .
C44 C43 C48 C47 -1.9(16) . . . .
C45 C46 C47 C49 176.7(10) . . . .
C45 C46 C47 C48 -2.0(14) . . . .
C50 C49 C47 C46 -2.4(18) . . . .
C50 C49 C47 C48 176.4(11) . . . .
C38 C32 C33 C34 180.0(11) . . . .
C38 C32 C33 C35 1.0(15) . . . .
C38 C37 C36 C35 1(2) . . . .
C47 C46 C45 C63 171.0(9) . . . .
C47 C46 C45 C44 -5.4(14) . . . .
C47 C49 C50 C51 2.0(19) . . . .
C26 C25 C30 C29 -0.1(17) . . . .
C26 C25 C30 C31 -179.3(11) . . . .
C32 C38 C37 C36 0(2) . . . .
C37 C38 C32 C31 178.8(12) . . . .
C37 C38 C32 C33 -0.7(17) . . . .
C37 C36 C35 C33 -1(2) . . . .
C36 C35 C33 C32 -0.1(18) . . . .
C36 C35 C33 C34 -179.0(12) . . . .
C51 C52 C46 C45 -174.3(11) . . . .
C51 C52 C46 C47 1.6(16) . . . .
C42 C43 C44 C39 -3.4(15) . . . .
C42 C43 C44 C45 175.2(10) . . . .
C42 C43 C48 C47 177.4(11) . . . .
C48 C43 C44 C39 176.0(10) . . . .
C48 C43 C44 C45 -5.5(14) . . . .
C48 C43 C42 C41 -177.5(13) . . . .
C40 C39 C44 C43 1.4(16) . . . .
C40 C39 C44 C45 -177.1(11) . . . .
C27 C28 C29 C30 -2.1(19) . . . .
C27 C28 C29 C34 179.7(14) . . . .
C67 C66 C65 C64 -4.0(14) . . . .
C67 C68 C69 C70 176.4(7) . . . .
C67 C68 C69 C64 -4.6(12) . . . .
